data_7700906
loop_
_publ_author_name
'Sarkar, Abani'
'Chakraborty, Aratrika'
'Adhikary, Amit'
'Maity, Suvendu'
'Mandal, Arnab'
'Samanta, Debabrata'
'Ghosh, Prasanta'
'Das, Debasis'

_publ_section_title
;
 Exploration of catecholase-like activity of a series of magnetically
 coupled transition metal complexes of Mn, Co and Ni: new insights into
 the solution state behavior of Mn complexes.
;
_journal_issue 37
_journal_name_full 'Dalton transactions (Cambridge, England : 2003)'
_journal_page_first 14164
_journal_page_last 14177
_journal_paper_doi 10.1039/c9dt02399b
_journal_volume 48
_journal_year 2019
_chemical_formula_moiety 'C34 H44 Br2 Co3 N4 O12'
_chemical_formula_sum 'C34 H44 Br2 Co3 N4 O12'
_chemical_formula_weight 1037.34
_space_group_crystal_system monoclinic
_space_group_IT_number 14
_space_group_name_Hall '-P 2ybc'
_space_group_name_H-M_alt 'P 1 21/c 1'
_symmetry_space_group_name_Hall '-P 2ybc'
_symmetry_space_group_name_H-M 'P 1 21/c 1'
_atom_sites_solution_hydrogens geom
_audit_creation_method SHELXL-2016/6
_audit_update_record
;
2019-08-05 deposited with the CCDC.    2019-08-22 downloaded from the CCDC.
;
_cell_angle_alpha 90
_cell_angle_beta 105.643(3)
_cell_angle_gamma 90
_cell_formula_units_Z 2
_cell_length_a 11.4288(16)
_cell_length_b 9.4698(13)
_cell_length_c 19.605(3)
_cell_measurement_reflns_used 9734
_cell_measurement_temperature 291(2)
_cell_measurement_theta_max 23.04
_cell_measurement_theta_min 2.16
_cell_volume 2043.2(5)
_computing_cell_refinement 'Bruker SAINT'
_computing_data_collection 'Bruker APEX2'
_computing_data_reduction 'Bruker SAINT'
_computing_molecular_graphics 'Bruker SHELXTL'
_computing_publication_material 'Bruker SHELXTL'
_computing_structure_refinement 'SHELXL-2014 (Sheldrick 2014)'
_computing_structure_solution 'SHELXS-97 (Sheldrick 2008)'
_diffrn_ambient_temperature 291(2)
_diffrn_measured_fraction_theta_full 0.990
_diffrn_measured_fraction_theta_max 0.989
_diffrn_measurement_device_type 'Bruker APEX-II CCD'
_diffrn_measurement_method '\f and \w scans'
_diffrn_radiation_type MoK\a
_diffrn_radiation_wavelength 0.71073
_diffrn_reflns_av_R_equivalents 0.1343
_diffrn_reflns_av_unetI/netI 0.0669
_diffrn_reflns_Laue_measured_fraction_full 0.990
_diffrn_reflns_Laue_measured_fraction_max 0.989
_diffrn_reflns_limit_h_max 13
_diffrn_reflns_limit_h_min -13
_diffrn_reflns_limit_k_max 11
_diffrn_reflns_limit_k_min -11
_diffrn_reflns_limit_l_max 23
_diffrn_reflns_limit_l_min -23
_diffrn_reflns_number 50126
_diffrn_reflns_point_group_measured_fraction_full 0.990
_diffrn_reflns_point_group_measured_fraction_max 0.989
_diffrn_reflns_theta_full 25.242
_diffrn_reflns_theta_max 25.796
_diffrn_reflns_theta_min 2.406
_diffrn_source Mo
_exptl_absorpt_coefficient_mu 3.222
_exptl_absorpt_correction_T_max 0.943
_exptl_absorpt_correction_T_min 0.832
_exptl_absorpt_correction_type multi-scan
_exptl_absorpt_process_details '(SADABS; Bruker, 2015)'
_exptl_crystal_colour black
_exptl_crystal_density_diffrn 1.686
_exptl_crystal_description prism
_exptl_crystal_F_000 1046
_exptl_crystal_size_max 0.074
_exptl_crystal_size_mid 0.025
_exptl_crystal_size_min 0.012
_exptl_transmission_factor_max 0.874
_exptl_transmission_factor_min 0.463
_refine_diff_density_max 0.592
_refine_diff_density_min -0.469
_refine_diff_density_rms 0.098
_refine_ls_extinction_method none
_refine_ls_goodness_of_fit_ref 1.028
_refine_ls_hydrogen_treatment constr
_refine_ls_matrix_type full
_refine_ls_number_parameters 252
_refine_ls_number_reflns 3884
_refine_ls_number_restraints 0
_refine_ls_restrained_S_all 1.028
_refine_ls_R_factor_all 0.1036
_refine_ls_R_factor_gt 0.0538
_refine_ls_shift/su_max 0.001
_refine_ls_shift/su_mean 0.000
_refine_ls_structure_factor_coef Fsqd
_refine_ls_weighting_details 'w=1/[\s^2^(Fo^2^)+(0.0423P)^2^+6.5113P] where P=(Fo^2^+2Fc^2^)/3'
_refine_ls_weighting_scheme calc
_refine_ls_wR_factor_gt 0.1057
_refine_ls_wR_factor_ref 0.1219
_reflns_Friedel_coverage 0.000
_reflns_number_gt 2518
_reflns_number_total 3884
_reflns_threshold_expression 'I > 2\s(I)'
_cod_data_source_file c9dt02399b2.cif
_cod_data_source_block Complex_2
_cod_depositor_comments 'Adding full bibliography for 7700905--7700907.cif.'
_cod_database_code 7700906
_shelx_shelxl_version_number 2016/6
_shelx_space_group_comment
;
The symmetry employed for this shelxl refinement is uniquely defined
by the following loop, which should always be used as a source of
symmetry information in preference to the above space-group names.
They are only intended as comments.
;

loop_
_space_group_symop_operation_xyz
'x, y, z'
'-x, y+1/2, -z+1/2'
'-x, -y, -z'
'x, -y-1/2, z-1/2'

loop_
_atom_site_label
_atom_site_type_symbol
_atom_site_fract_x
_atom_site_fract_y
_atom_site_fract_z
_atom_site_U_iso_or_equiv
_atom_site_adp_type
_atom_site_occupancy
_atom_site_site_symmetry_order
_atom_site_calc_flag
_atom_site_refinement_flags_posn
_atom_site_refinement_flags_adp
_atom_site_refinement_flags_occupancy
Br1 Br -0.05168(6) 0.36520(10) 0.19379(4) 0.0678(3) Uani 1 1 d . . .
Co1 Co 0.500000 0.500000 0.500000 0.0268(3) Uani 1 2 d S . P
Co2 Co 0.60184(6) 0.31012(8) 0.39967(4) 0.0271(2) Uani 1 1 d . . .
O1 O 0.4391(3) 0.3945(4) 0.40352(18) 0.0341(9) Uani 1 1 d . . .
O4 O 0.6679(3) 0.4892(4) 0.46971(18) 0.0306(9) Uani 1 1 d . . .
O3 O 0.5434(3) 0.3136(4) 0.55310(19) 0.0361(9) Uani 1 1 d . . .
O5 O 0.6622(4) 0.5027(4) 0.35789(19) 0.0393(10) Uani 1 1 d . . .
O2 O 0.6102(3) 0.1734(4) 0.4797(2) 0.0351(9) Uani 1 1 d . . .
N1 N 0.5129(4) 0.1935(5) 0.3155(2) 0.0353(11) Uani 1 1 d . . .
N2 N 0.7667(4) 0.2044(5) 0.3742(2) 0.0341(11) Uani 1 1 d . . .
O6 O 0.9841(4) 0.2057(6) 0.4911(3) 0.0649(14) Uani 1 1 d . . .
C1 C 0.3328(5) 0.3838(6) 0.3583(2) 0.0266(12) Uani 1 1 d . . .
C14 C 0.6813(5) 0.5607(6) 0.4172(3) 0.0306(13) Uani 1 1 d . . .
C16 C 0.5839(5) 0.2006(6) 0.5373(3) 0.0330(13) Uani 1 1 d . . .
C6 C 0.3100(5) 0.2889(6) 0.3004(3) 0.0325(13) Uani 1 1 d . . .
C2 C 0.2359(5) 0.4683(6) 0.3641(3) 0.0329(14) Uani 1 1 d . . .
H2 H 0.248558 0.531679 0.401570 0.039 Uiso 1 1 calc R U .
C3 C 0.1231(5) 0.4621(7) 0.3171(3) 0.0406(16) Uani 1 1 d . . .
H3 H 0.060732 0.520210 0.322661 0.049 Uiso 1 1 calc R U .
C5 C 0.1937(5) 0.2828(6) 0.2531(3) 0.0389(15) Uani 1 1 d . . .
H5 H 0.178248 0.219162 0.215606 0.047 Uiso 1 1 calc R U .
C7 C 0.3996(5) 0.1971(7) 0.2840(3) 0.0405(15) Uani 1 1 d . . .
H7 H 0.371972 0.134294 0.246638 0.049 Uiso 1 1 calc R U .
C4 C 0.1033(5) 0.3685(7) 0.2613(3) 0.0382(15) Uani 1 1 d . . .
C13 C 0.8091(5) 0.0802(6) 0.4202(3) 0.0420(15) Uani 1 1 d . . .
H13A H 0.858249 0.020545 0.398647 0.050 Uiso 1 1 calc R U .
H13B H 0.739366 0.025577 0.424069 0.050 Uiso 1 1 calc R U .
C8 C 0.5899(6) 0.0944(7) 0.2894(3) 0.0504(18) Uani 1 1 d . . .
H8A H 0.554124 0.074695 0.239611 0.060 Uiso 1 1 calc R U .
H8B H 0.597426 0.006204 0.315413 0.060 Uiso 1 1 calc R U .
C15 C 0.7226(6) 0.7101(6) 0.4281(4) 0.0493(17) Uani 1 1 d . . .
H15A H 0.809266 0.713921 0.436288 0.074 Uiso 1 1 calc R U .
H15B H 0.700796 0.748251 0.468343 0.074 Uiso 1 1 calc R U .
H15C H 0.684539 0.764406 0.386732 0.074 Uiso 1 1 calc R U .
C9 C 0.7127(6) 0.1616(7) 0.3000(3) 0.0510(18) Uani 1 1 d . . .
H9A H 0.766666 0.095316 0.286018 0.061 Uiso 1 1 calc R U .
H9B H 0.704974 0.243963 0.269699 0.061 Uiso 1 1 calc R U .
C17 C 0.6069(6) 0.0827(7) 0.5909(3) 0.0489(17) Uani 1 1 d . . .
H17A H 0.613909 0.121078 0.637183 0.073 Uiso 1 1 calc R U .
H17B H 0.680853 0.034987 0.590676 0.073 Uiso 1 1 calc R U .
H17C H 0.540481 0.017023 0.579071 0.073 Uiso 1 1 calc R U .
C12 C 0.8830(6) 0.1236(8) 0.4934(3) 0.0560(19) Uani 1 1 d . . .
H12A H 0.831848 0.177159 0.516273 0.067 Uiso 1 1 calc R U .
H12B H 0.910393 0.039719 0.521542 0.067 Uiso 1 1 calc R U .
C10 C 0.8747(6) 0.2912(7) 0.3750(4) 0.0494(17) Uani 1 1 d . . .
H10A H 0.849214 0.377680 0.348662 0.059 Uiso 1 1 calc R U .
H10B H 0.926991 0.239907 0.352050 0.059 Uiso 1 1 calc R U .
C11 C 0.9453(6) 0.3273(8) 0.4506(4) 0.063(2) Uani 1 1 d . . .
H11A H 1.015418 0.384136 0.449655 0.076 Uiso 1 1 calc R U .
H11B H 0.894088 0.382836 0.472585 0.076 Uiso 1 1 calc R U .

loop_
_atom_site_aniso_label
_atom_site_aniso_U_11
_atom_site_aniso_U_22
_atom_site_aniso_U_33
_atom_site_aniso_U_23
_atom_site_aniso_U_13
_atom_site_aniso_U_12
Br1 0.0335(4) 0.1065(7) 0.0491(4) 0.0010(4) -0.0135(3) -0.0088(4)
Co1 0.0273(6) 0.0316(6) 0.0190(5) -0.0053(5) 0.0020(4) 0.0017(5)
Co2 0.0287(4) 0.0285(4) 0.0224(4) -0.0045(3) 0.0038(3) 0.0016(3)
O1 0.027(2) 0.044(2) 0.026(2) -0.0122(18) -0.0017(16) 0.0034(18)
O4 0.027(2) 0.037(2) 0.025(2) -0.0008(18) 0.0034(16) -0.0023(17)
O3 0.039(2) 0.037(2) 0.032(2) 0.0011(19) 0.0093(18) 0.004(2)
O5 0.054(3) 0.035(2) 0.028(2) 0.0034(19) 0.0089(18) 0.007(2)
O2 0.038(2) 0.032(2) 0.037(2) 0.0018(18) 0.0126(18) 0.0011(18)
N1 0.038(3) 0.038(3) 0.028(2) -0.008(2) 0.006(2) 0.005(2)
N2 0.029(2) 0.036(3) 0.039(3) -0.003(2) 0.013(2) 0.007(2)
O6 0.034(3) 0.088(4) 0.066(3) 0.000(3) 0.000(2) 0.008(3)
C1 0.030(3) 0.032(3) 0.016(3) 0.000(2) 0.004(2) -0.004(3)
C14 0.026(3) 0.032(3) 0.033(3) 0.001(3) 0.006(2) 0.000(3)
C16 0.023(3) 0.034(3) 0.038(3) 0.011(3) 0.002(3) -0.002(3)
C6 0.033(3) 0.037(3) 0.024(3) -0.001(2) -0.001(2) -0.003(3)
C2 0.030(3) 0.041(4) 0.025(3) -0.009(3) 0.003(2) 0.002(3)
C3 0.021(3) 0.065(5) 0.033(3) 0.003(3) 0.003(2) 0.006(3)
C5 0.033(3) 0.045(4) 0.034(3) -0.010(3) 0.001(3) -0.012(3)
C7 0.039(3) 0.045(4) 0.032(3) -0.018(3) -0.001(3) -0.007(3)
C4 0.030(3) 0.057(4) 0.023(3) 0.009(3) -0.003(2) -0.010(3)
C13 0.035(3) 0.035(3) 0.058(4) 0.005(3) 0.016(3) 0.012(3)
C8 0.048(4) 0.052(4) 0.046(4) -0.024(3) 0.004(3) 0.012(3)
C15 0.052(4) 0.033(4) 0.062(4) -0.003(3) 0.013(3) -0.011(3)
C9 0.058(4) 0.067(5) 0.034(3) -0.012(3) 0.022(3) 0.015(4)
C17 0.058(4) 0.043(4) 0.045(4) 0.012(3) 0.011(3) 0.005(3)
C12 0.034(4) 0.083(5) 0.048(4) 0.007(4) 0.004(3) 0.011(4)
C10 0.042(4) 0.053(4) 0.060(4) 0.010(3) 0.026(3) 0.001(3)
C11 0.037(4) 0.068(5) 0.084(6) -0.014(5) 0.016(4) -0.006(4)

loop_
_atom_type_symbol
_atom_type_description
_atom_type_scat_dispersion_real
_atom_type_scat_dispersion_imag
_atom_type_scat_source
C C 0.0033 0.0016 'International Tables Vol C Tables 4.2.6.8 and 6.1.1.4'
H H 0.0000 0.0000 'International Tables Vol C Tables 4.2.6.8 and 6.1.1.4'
Br Br -0.2901 2.4595 'International Tables Vol C Tables 4.2.6.8 and 6.1.1.4'
Co Co 0.3494 0.9721 'International Tables Vol C Tables 4.2.6.8 and 6.1.1.4'
N N 0.0061 0.0033 'International Tables Vol C Tables 4.2.6.8 and 6.1.1.4'
O O 0.0106 0.0060 'International Tables Vol C Tables 4.2.6.8 and 6.1.1.4'

loop_
_geom_angle_atom_site_label_1
_geom_angle_atom_site_label_2
_geom_angle_atom_site_label_3
_geom_angle
_geom_angle_site_symmetry_1
_geom_angle_site_symmetry_3
O3 Co1 O3 180.0 3_666 .
O3 Co1 O1 91.37(15) 3_666 3_666
O3 Co1 O1 88.63(15) . 3_666
O3 Co1 O1 88.63(15) 3_666 .
O3 Co1 O1 91.37(15) . .
O1 Co1 O1 180.0 3_666 .
O3 Co1 O4 90.72(14) 3_666 .
O3 Co1 O4 89.28(14) . .
O1 Co1 O4 99.69(13) 3_666 .
O1 Co1 O4 80.31(13) . .
O3 Co1 O4 89.28(14) 3_666 3_666
O3 Co1 O4 90.72(14) . 3_666
O1 Co1 O4 80.31(13) 3_666 3_666
O1 Co1 O4 99.69(13) . 3_666
O4 Co1 O4 180.0 . 3_666
O2 Co2 N1 101.10(18) . .
O2 Co2 O1 94.28(15) . .
N1 Co2 O1 88.94(16) . .
O2 Co2 O4 94.21(14) . .
N1 Co2 O4 162.08(16) . .
O1 Co2 O4 80.62(13) . .
O2 Co2 O5 150.90(15) . .
N1 Co2 O5 106.89(17) . .
O1 Co2 O5 94.01(15) . .
O4 Co2 O5 59.82(14) . .
O2 Co2 N2 91.14(16) . .
N1 Co2 N2 81.15(17) . .
O1 Co2 N2 169.47(15) . .
O4 Co2 N2 108.01(15) . .
O5 Co2 N2 85.54(16) . .
C1 O1 Co2 129.5(3) . .
C1 O1 Co1 132.6(3) . .
Co2 O1 Co1 97.84(14) . .
C14 O4 Co1 120.4(3) . .
C14 O4 Co2 90.1(3) . .
Co1 O4 Co2 91.59(13) . .
C16 O3 Co1 132.5(4) . .
C14 O5 Co2 90.7(3) . .
C16 O2 Co2 126.0(4) . .
C7 N1 C8 118.2(5) . .
C7 N1 Co2 127.1(4) . .
C8 N1 Co2 114.7(4) . .
C9 N2 C10 106.8(5) . .
C9 N2 C13 111.3(5) . .
C10 N2 C13 107.4(4) . .
C9 N2 Co2 100.6(3) . .
C10 N2 Co2 119.0(4) . .
C13 N2 Co2 111.4(3) . .
C11 O6 C12 109.6(5) . .
O1 C1 C2 121.1(5) . .
O1 C1 C6 122.1(5) . .
C2 C1 C6 116.8(5) . .
O5 C14 O4 119.2(5) . .
O5 C14 C15 121.4(5) . .
O4 C14 C15 119.4(5) . .
O3 C16 O2 126.3(5) . .
O3 C16 C17 118.1(5) . .
O2 C16 C17 115.5(5) . .
C5 C6 C1 119.5(5) . .
C5 C6 C7 115.5(5) . .
C1 C6 C7 124.9(5) . .
C3 C2 C1 123.0(5) . .
C2 C3 C4 119.0(5) . .
C4 C5 C6 120.9(5) . .
N1 C7 C6 126.6(5) . .
C5 C4 C3 120.8(5) . .
C5 C4 Br1 120.2(4) . .
C3 C4 Br1 119.0(5) . .
N2 C13 C12 111.6(5) . .
N1 C8 C9 107.8(5) . .
N2 C9 C8 112.3(5) . .
O6 C12 C13 112.0(5) . .
N2 C10 C11 110.9(5) . .
O6 C11 C10 111.8(6) . .

loop_
_geom_bond_atom_site_label_1
_geom_bond_atom_site_label_2
_geom_bond_distance
_geom_bond_site_symmetry_2
Br1 C4 1.904(5) .
Co1 O3 2.041(4) 3_666
Co1 O3 2.041(4) .
Co1 O1 2.086(3) 3_666
Co1 O1 2.086(3) .
Co1 O4 2.159(3) .
Co1 O4 2.159(3) 3_666
Co2 O2 2.017(4) .
Co2 N1 2.018(4) .
Co2 O1 2.044(4) .
Co2 O4 2.184(4) .
Co2 O5 2.186(4) .
Co2 N2 2.304(4) .
O1 C1 1.301(6) .
O4 C14 1.276(6) .
O3 C16 1.238(7) .
O5 C14 1.250(6) .
O2 C16 1.270(7) .
N1 C7 1.276(7) .
N1 C8 1.469(7) .
N2 C9 1.475(7) .
N2 C10 1.480(7) .
N2 C13 1.482(7) .
O6 C11 1.402(9) .
O6 C12 1.403(8) .
C1 C2 1.395(7) .
C1 C6 1.416(7) .
C14 C15 1.489(8) .
C16 C17 1.508(8) .
C6 C5 1.402(7) .
C6 C7 1.445(8) .
C2 C3 1.369(7) .
C3 C4 1.377(8) .
C5 C4 1.357(8) .
C13 C12 1.513(8) .
C8 C9 1.504(9) .
C10 C11 1.522(9) .
